data_2222708
loop_
_publ_author_name
'Mufakkar, Muhammad'
'Tahir, M. Nawaz'
'Ahmad, Saeed'
'Shaheen, Muhammad Ashraf'
'Waheed, Abdul'

_publ_section_title
;
 Bromidobis(<i>N</i>,<i>N</i>'-diphenylthiourea-\k<i>S</i>)copper(I)
 monohydrate
;
_journal_coeditor_code HB5021
_journal_issue 8
_journal_name_full 'Acta Crystallographica Section E'
_journal_page_first m892
_journal_page_last m893
_journal_paper_doi 10.1107/S1600536809026038
_journal_volume 65
_journal_year 2009
_chemical_formula_iupac '[Cu Br (C13 H12 N2 S)2], H2 O'
_chemical_formula_moiety 'C26 H24 Br Cu N4 S2, H2 O'
_chemical_formula_sum 'C26 H26 Br Cu N4 O S2'
_chemical_formula_weight 618.08
_chemical_name_systematic
;Bromidobis(<i>N</i>,<i>N</i>'-diphenylthiourea-\k<i>S</i>)copper(I)
 monohydrate
;
_space_group_IT_number 2
_symmetry_cell_setting triclinic
_symmetry_space_group_name_Hall '-P 1'
_symmetry_space_group_name_H-M 'P -1'
_atom_sites_solution_hydrogens geom
_atom_sites_solution_primary direct
_atom_sites_solution_secondary difmap
_audit_creation_method SHELXL-97
_cell_angle_alpha 89.345(2)
_cell_angle_beta 73.1540(10)
_cell_angle_gamma 69.225(2)
_cell_formula_units_Z 2
_cell_length_a 9.6195(5)
_cell_length_b 12.1937(6)
_cell_length_c 12.7969(6)
_cell_measurement_reflns_used 6568
_cell_measurement_temperature 296(2)
_cell_measurement_theta_max 28.26
_cell_measurement_theta_min 2.33
_cell_volume 1336.20(12)
_computing_cell_refinement 'SAINT (Bruker, 2007)'
_computing_data_collection 'APEX2 (Bruker, 2007)'
_computing_data_reduction 'SAINT (Bruker, 2007)'
_computing_molecular_graphics 'ORTEP-3 for Windows (Farrugia, 1997) and PLATON (Spek, 2009)'
_computing_publication_material
;
WinGX (Farrugia, 1999) and PLATON (Spek, 2009)
;
_computing_structure_refinement 'SHELXL97 (Sheldrick, 2008)'
_computing_structure_solution 'SHELXS97 (Sheldrick, 2008)'
_diffrn_ambient_temperature 296(2)
_diffrn_detector_area_resol_mean 7.40
_diffrn_measured_fraction_theta_full 0.997
_diffrn_measured_fraction_theta_max 0.994
_diffrn_measurement_device_type 'Bruker Kappa APEXII CCD'
_diffrn_measurement_method \w
_diffrn_radiation_monochromator graphite
_diffrn_radiation_source 'fine-focus sealed tube'
_diffrn_radiation_type MoK\a
_diffrn_radiation_wavelength 0.71073
_diffrn_reflns_av_R_equivalents 0.0244
_diffrn_reflns_av_sigmaI/netI 0.0220
_diffrn_reflns_limit_h_max 12
_diffrn_reflns_limit_h_min -12
_diffrn_reflns_limit_k_max 16
_diffrn_reflns_limit_k_min -16
_diffrn_reflns_limit_l_max 15
_diffrn_reflns_limit_l_min -17
_diffrn_reflns_number 27804
_diffrn_reflns_theta_full 28.26
_diffrn_reflns_theta_max 28.26
_diffrn_reflns_theta_min 2.33
_diffrn_standards_number 0
_exptl_absorpt_coefficient_mu 2.495
_exptl_absorpt_correction_T_max 0.606
_exptl_absorpt_correction_T_min 0.509
_exptl_absorpt_correction_type multi-scan
_exptl_absorpt_process_details '(SADABS; Bruker, 2005)'
_exptl_crystal_colour colourless
_exptl_crystal_density_diffrn 1.536
_exptl_crystal_density_method 'not measured'
_exptl_crystal_description prismatic
_exptl_crystal_F_000 628
_exptl_crystal_size_max 0.28
_exptl_crystal_size_mid 0.23
_exptl_crystal_size_min 0.20
_refine_diff_density_max 0.467
_refine_diff_density_min -1.268
_refine_ls_goodness_of_fit_ref 1.040
_refine_ls_hydrogen_treatment constr
_refine_ls_matrix_type full
_refine_ls_number_parameters 316
_refine_ls_number_reflns 6568
_refine_ls_number_restraints 0
_refine_ls_restrained_S_all 1.040
_refine_ls_R_factor_all 0.0502
_refine_ls_R_factor_gt 0.0386
_refine_ls_shift/su_max 0.000
_refine_ls_shift/su_mean 0.000
_refine_ls_structure_factor_coef Fsqd
_refine_ls_weighting_details 'calc w=1/[\s^2^(Fo^2^)+(0.0609P)^2^+1.6374P] where P=(Fo^2^+2Fc^2^)/3'
_refine_ls_weighting_scheme calc
_refine_ls_wR_factor_gt 0.1146
_refine_ls_wR_factor_ref 0.1217
_reflns_number_gt 5426
_reflns_number_total 6568
_reflns_threshold_expression I>2\s(I)
_cod_data_source_file hb5021.cif
_cod_data_source_block I
_cod_depositor_comments
;
The following automatic conversions were performed:
'_symmetry_cell_setting' value 'Triclinic' changed to 'triclinic'
according to '/home/saulius/struct/CIF-dictionaries/cif_core.dic'
dictionary named 'cif_core.dic' version 2.4.1 from 2010-06-29.

Automatic conversion script
Id: cif_fix_enum 1527 2010-12-29 10:47:43Z saulius 

The following automatic conversions were performed:

'_symmetry_cell_setting' value 'Triclinic' changed to 'triclinic'
according to /home/saulius/struct/CIF-dictionaries/cif_core.dic
dictionary named 'cif_core.dic' version 2.4.1 from 2010-06-29.

Automatic conversion script
Id: cif_fix_values 1715 2011-07-08 13:25:40Z adriana 
;
_cod_original_cell_volume 1336.20(11)
_cod_database_code 2222708
_cod_database_fobs_code 2222708

loop_
_symmetry_equiv_pos_site_id
_symmetry_equiv_pos_as_xyz
1 x,y,z
2 -x,-y,-z

loop_
_atom_site_aniso_label
_atom_site_aniso_U_11
_atom_site_aniso_U_22
_atom_site_aniso_U_33
_atom_site_aniso_U_12
_atom_site_aniso_U_13
_atom_site_aniso_U_23
Br1 0.0631(2) 0.0397(2) 0.0533(2) -0.0185(2) -0.0129(2) 0.0145(2)
Cu1 0.0378(2) 0.0381(2) 0.0288(2) -0.0137(2) -0.00380(10) 0.00810(10)
S1 0.0439(4) 0.0281(3) 0.0275(3) -0.0113(3) 0.0041(3) 0.0020(2)
S2 0.0398(4) 0.0300(3) 0.0285(3) -0.0075(3) -0.0020(3) 0.0107(3)
N1 0.0369(12) 0.0270(11) 0.0266(10) -0.0108(10) 0.0011(9) 0.0016(8)
N2 0.0428(13) 0.0266(11) 0.0262(10) -0.0131(10) -0.0043(9) 0.0043(8)
N3 0.0330(11) 0.0321(12) 0.0272(10) -0.0096(10) -0.0013(9) 0.0078(9)
N4 0.0356(12) 0.0284(11) 0.0280(11) -0.0072(10) -0.0010(9) 0.0072(9)
C1 0.0285(12) 0.0262(12) 0.0266(12) -0.0073(10) -0.0060(9) 0.0046(9)
C2 0.0346(13) 0.0298(13) 0.0237(11) -0.0129(11) -0.0065(10) 0.0062(9)
C3 0.0377(15) 0.0432(16) 0.0379(15) -0.0174(13) -0.0118(12) 0.0095(12)
C4 0.061(2) 0.055(2) 0.0535(19) -0.0380(18) -0.0198(16) 0.0120(16)
C5 0.081(3) 0.0372(18) 0.070(2) -0.0297(19) -0.011(2) 0.0072(17)
C6 0.052(2) 0.0324(17) 0.082(3) -0.0068(15) -0.0023(19) 0.0101(17)
C7 0.0370(15) 0.0352(16) 0.0577(19) -0.0126(13) -0.0093(14) 0.0148(14)
C8 0.0323(13) 0.0262(13) 0.0332(13) -0.0089(10) -0.0093(10) 0.0003(10)
C9 0.066(2) 0.0290(15) 0.0455(17) -0.0106(14) -0.0203(16) 0.0045(12)
C10 0.079(3) 0.0293(16) 0.061(2) 0.0008(17) -0.023(2) -0.0063(15)
C11 0.063(2) 0.0451(19) 0.0463(19) -0.0051(17) -0.0126(16) -0.0163(15)
C12 0.0524(18) 0.0476(18) 0.0328(14) -0.0154(15) -0.0138(13) 0.0001(13)
C13 0.0428(16) 0.0317(14) 0.0340(14) -0.0082(12) -0.0122(12) 0.0029(11)
C14 0.0277(12) 0.0293(13) 0.0276(12) -0.0115(10) -0.0064(9) 0.0066(10)
C15 0.0318(13) 0.0350(14) 0.0234(11) -0.0086(11) -0.0040(10) 0.0025(10)
C16 0.0389(15) 0.0413(16) 0.0409(16) -0.0144(13) -0.0095(12) -0.0046(12)
C17 0.070(2) 0.0355(17) 0.0500(19) -0.0156(16) -0.0150(17) -0.0070(14)
C18 0.057(2) 0.0422(19) 0.0456(18) 0.0061(16) -0.0153(16) -0.0076(14)
C19 0.0344(16) 0.065(2) 0.0468(18) -0.0018(15) -0.0127(14) -0.0062(16)
C20 0.0356(15) 0.0489(18) 0.0384(15) -0.0164(13) -0.0087(12) -0.0002(13)
C21 0.0342(14) 0.0269(13) 0.0326(13) -0.0080(11) -0.0036(11) 0.0095(10)
C22 0.060(2) 0.061(2) 0.066(2) -0.0357(19) -0.0326(19) 0.0340(19)
C23 0.078(3) 0.085(3) 0.071(3) -0.041(3) -0.044(2) 0.044(2)
C24 0.073(3) 0.051(2) 0.054(2) -0.0160(19) -0.0136(19) 0.0303(17)
C25 0.087(3) 0.051(2) 0.068(2) -0.042(2) -0.021(2) 0.0278(19)
C26 0.067(2) 0.0484(19) 0.0520(19) -0.0341(18) -0.0217(17) 0.0159(15)
O1 0.0479(13) 0.0506(14) 0.0404(12) -0.0115(11) -0.0050(10) 0.0059(10)

loop_
_atom_site_type_symbol
_atom_site_label
_atom_site_fract_x
_atom_site_fract_y
_atom_site_fract_z
_atom_site_U_iso_or_equiv
_atom_site_thermal_displace_type
_atom_site_calc_flag
_atom_site_refinement_flags
_atom_site_occupancy
Br Br1 0.33324(5) 0.31120(3) 0.30610(3) 0.05330(10) Uani . . 1.000
Cu Cu1 0.44586(4) 0.10611(3) 0.26717(3) 0.03650(10) Uani . . 1.000
S S1 0.38543(9) -0.02233(6) 0.37916(6) 0.0371(2) Uani . . 1.000
S S2 0.62984(9) 0.00799(6) 0.11533(5) 0.0363(2) Uani . . 1.000
N N1 0.1849(3) -0.0049(2) 0.57745(18) 0.0329(6) Uani . . 1.000
N N2 0.2381(3) 0.1621(2) 0.52856(18) 0.0332(7) Uani . . 1.000
N N3 0.7569(3) 0.0539(2) -0.08459(18) 0.0333(6) Uani . . 1.000
N N4 0.5479(3) 0.2083(2) 0.02461(19) 0.0340(7) Uani . . 1.000
C C1 0.2624(3) 0.0486(2) 0.5043(2) 0.0285(7) Uani . . 1.000
C C2 0.2046(3) -0.1261(2) 0.5679(2) 0.0296(7) Uani . . 1.000
C C3 0.0747(4) -0.1555(3) 0.5850(3) 0.0389(9) Uani . . 1.000
C C4 0.0924(5) -0.2732(3) 0.5780(3) 0.0513(11) Uani . . 1.000
C C5 0.2378(5) -0.3602(3) 0.5535(4) 0.0632(13) Uani . . 1.000
C C6 0.3667(5) -0.3298(3) 0.5391(4) 0.0621(13) Uani . . 1.000
C C7 0.3512(4) -0.2133(3) 0.5473(3) 0.0448(10) Uani . . 1.000
C C8 0.1611(3) 0.2336(2) 0.6302(2) 0.0312(8) Uani . . 1.000
C C9 0.0889(4) 0.3536(3) 0.6266(3) 0.0481(10) Uani . . 1.000
C C10 0.0182(5) 0.4277(3) 0.7237(3) 0.0619(13) Uani . . 1.000
C C11 0.0184(5) 0.3834(3) 0.8227(3) 0.0564(11) Uani . . 1.000
C C12 0.0909(4) 0.2642(3) 0.8259(3) 0.0449(10) Uani . . 1.000
C C13 0.1640(4) 0.1892(3) 0.7301(2) 0.0376(8) Uani . . 1.000
C C14 0.6462(3) 0.0959(2) 0.0114(2) 0.0284(7) Uani . . 1.000
C C15 0.8697(3) -0.0636(3) -0.1082(2) 0.0321(7) Uani . . 1.000
C C16 0.8232(4) -0.1582(3) -0.1121(3) 0.0410(9) Uani . . 1.000
C C17 0.9331(5) -0.2719(3) -0.1320(3) 0.0536(11) Uani . . 1.000
C C18 1.0894(4) -0.2896(3) -0.1513(3) 0.0552(11) Uani . . 1.000
C C19 1.1351(4) -0.1968(3) -0.1499(3) 0.0533(10) Uani . . 1.000
C C20 1.0255(3) -0.0819(3) -0.1277(3) 0.0413(9) Uani . . 1.000
C C21 0.5400(3) 0.2845(2) -0.0615(2) 0.0337(8) Uani . . 1.000
C C22 0.4526(4) 0.2811(3) -0.1278(3) 0.0557(12) Uani . . 1.000
C C23 0.4443(5) 0.3550(4) -0.2108(4) 0.0703(17) Uani . . 1.000
C C24 0.5207(5) 0.4323(3) -0.2251(3) 0.0628(14) Uani . . 1.000
C C25 0.6103(5) 0.4334(4) -0.1598(4) 0.0647(14) Uani . . 1.000
C C26 0.6218(5) 0.3594(3) -0.0775(3) 0.0514(11) Uani . . 1.000
O O1 0.1532(3) 0.8554(2) 0.29920(19) 0.0501(8) Uani . . 1.000
H H1N 0.11673 0.03785 0.63566 0.0395 Uiso . . 1.000
H H2N 0.27483 0.19654 0.47431 0.0399 Uiso . . 1.000
H H3 -0.02407 -0.09678 0.60112 0.0466 Uiso . . 1.000
H H3N 0.76077 0.10051 -0.13542 0.0399 Uiso . . 1.000
H H4 0.00491 -0.29344 0.59005 0.0615 Uiso . . 1.000
H H4N 0.48508 0.23679 0.08933 0.0408 Uiso . . 1.000
H H5 0.24930 -0.43899 0.54660 0.0755 Uiso . . 1.000
H H6 0.46526 -0.38872 0.52367 0.0746 Uiso . . 1.000
H H7 0.43836 -0.19341 0.53904 0.0537 Uiso . . 1.000
H H9 0.08789 0.38413 0.55980 0.0576 Uiso . . 1.000
H H10 -0.02992 0.50831 0.72171 0.0742 Uiso . . 1.000
H H11 -0.03026 0.43368 0.88744 0.0678 Uiso . . 1.000
H H12 0.09072 0.23412 0.89305 0.0539 Uiso . . 1.000
H H13 0.21504 0.10909 0.73246 0.0452 Uiso . . 1.000
H H16 0.71862 -0.14548 -0.10142 0.0492 Uiso . . 1.000
H H17 0.90225 -0.33603 -0.13232 0.0645 Uiso . . 1.000
H H18 1.16340 -0.36590 -0.16526 0.0663 Uiso . . 1.000
H H19 1.24041 -0.20984 -0.16395 0.0639 Uiso . . 1.000
H H20 1.05705 -0.01834 -0.12595 0.0495 Uiso . . 1.000
H H22 0.39907 0.22959 -0.11736 0.0667 Uiso . . 1.000
H H23 0.38646 0.35207 -0.25697 0.0844 Uiso . . 1.000
H H24 0.51177 0.48381 -0.27901 0.0757 Uiso . . 1.000
H H25 0.66422 0.48465 -0.17083 0.0781 Uiso . . 1.000
H H26 0.68364 0.36004 -0.03368 0.0618 Uiso . . 1.000
H H1O 0.22282 0.86957 0.31621 0.0601 Uiso . . 1.000
H H2O 0.19151 0.78537 0.29707 0.0601 Uiso . . 1.000

loop_
_atom_type_symbol
_atom_type_description
_atom_type_scat_dispersion_real
_atom_type_scat_dispersion_imag
_atom_type_scat_source
C C 0.0033 0.0016 'International Tables Vol C Tables 4.2.6.8 and 6.1.1.4'
H H 0.0000 0.0000 'International Tables Vol C Tables 4.2.6.8 and 6.1.1.4'
N N 0.0061 0.0033 'International Tables Vol C Tables 4.2.6.8 and 6.1.1.4'
O O 0.0106 0.0060 'International Tables Vol C Tables 4.2.6.8 and 6.1.1.4'
S S 0.1246 0.1234 'International Tables Vol C Tables 4.2.6.8 and 6.1.1.4'

loop_
_geom_angle_atom_site_label_1
_geom_angle_atom_site_label_2
_geom_angle_atom_site_label_3
_geom_angle_site_symmetry_1
_geom_angle_site_symmetry_2
_geom_angle_site_symmetry_3
_geom_angle
_geom_angle_publ_flag
Br1 Cu1 S1 . . . 125.03(3) y
Br1 Cu1 S2 . . . 126.04(3) y
S1 Cu1 S2 . . . 108.93(3) y
Cu1 S1 C1 . . . 110.49(9) no
Cu1 S2 C14 . . . 111.94(9) no
H1O O1 H2O . . . 96.00 no
C1 N1 C2 . . . 126.0(2) no
C1 N2 C8 . . . 129.7(2) no
C14 N3 C15 . . . 124.0(2) no
C14 N4 C21 . . . 124.7(2) no
C1 N1 H1N . . . 117.00 no
C2 N1 H1N . . . 117.00 no
C8 N2 H2N . . . 115.00 no
C1 N2 H2N . . . 115.00 no
C14 N3 H3N . . . 118.00 no
C15 N3 H3N . . . 118.00 no
C21 N4 H4N . . . 118.00 no
C14 N4 H4N . . . 118.00 no
S1 C1 N2 . . . 119.5(2) no
N1 C1 N2 . . . 118.9(2) no
S1 C1 N1 . . . 121.50(19) no
C3 C2 C7 . . . 120.4(3) no
N1 C2 C3 . . . 119.0(3) no
N1 C2 C7 . . . 120.6(3) no
C2 C3 C4 . . . 119.4(4) no
C3 C4 C5 . . . 120.6(4) no
C4 C5 C6 . . . 119.5(4) no
C5 C6 C7 . . . 120.8(4) no
C2 C7 C6 . . . 119.3(4) no
N2 C8 C9 . . . 117.3(2) no
C9 C8 C13 . . . 119.9(3) no
N2 C8 C13 . . . 122.7(2) no
C8 C9 C10 . . . 119.3(3) no
C9 C10 C11 . . . 120.7(3) no
C10 C11 C12 . . . 119.8(3) no
C11 C12 C13 . . . 120.4(3) no
C8 C13 C12 . . . 119.8(3) no
S2 C14 N3 . . . 120.56(19) no
S2 C14 N4 . . . 120.7(2) no
N3 C14 N4 . . . 118.8(2) no
N3 C15 C16 . . . 120.2(3) no
C16 C15 C20 . . . 120.3(3) no
N3 C15 C20 . . . 119.5(3) no
C15 C16 C17 . . . 119.7(4) no
C16 C17 C18 . . . 119.6(4) no
C17 C18 C19 . . . 120.6(3) no
C18 C19 C20 . . . 120.5(4) no
C15 C20 C19 . . . 119.3(3) no
C22 C21 C26 . . . 120.7(3) no
N4 C21 C26 . . . 119.9(3) no
N4 C21 C22 . . . 119.4(3) no
C21 C22 C23 . . . 119.5(4) no
C22 C23 C24 . . . 120.3(4) no
C23 C24 C25 . . . 119.7(4) no
C24 C25 C26 . . . 120.9(4) no
C21 C26 C25 . . . 118.9(4) no
C2 C3 H3 . . . 120.00 no
C4 C3 H3 . . . 120.00 no
C5 C4 H4 . . . 120.00 no
C3 C4 H4 . . . 120.00 no
C4 C5 H5 . . . 120.00 no
C6 C5 H5 . . . 120.00 no
C7 C6 H6 . . . 120.00 no
C5 C6 H6 . . . 120.00 no
C2 C7 H7 . . . 120.00 no
C6 C7 H7 . . . 120.00 no
C10 C9 H9 . . . 120.00 no
C8 C9 H9 . . . 120.00 no
C11 C10 H10 . . . 120.00 no
C9 C10 H10 . . . 120.00 no
C10 C11 H11 . . . 120.00 no
C12 C11 H11 . . . 120.00 no
C11 C12 H12 . . . 120.00 no
C13 C12 H12 . . . 120.00 no
C12 C13 H13 . . . 120.00 no
C8 C13 H13 . . . 120.00 no
C15 C16 H16 . . . 120.00 no
C17 C16 H16 . . . 120.00 no
C18 C17 H17 . . . 120.00 no
C16 C17 H17 . . . 120.00 no
C17 C18 H18 . . . 120.00 no
C19 C18 H18 . . . 120.00 no
C20 C19 H19 . . . 120.00 no
C18 C19 H19 . . . 120.00 no
C15 C20 H20 . . . 120.00 no
C19 C20 H20 . . . 120.00 no
C23 C22 H22 . . . 120.00 no
C21 C22 H22 . . . 120.00 no
C22 C23 H23 . . . 120.00 no
C24 C23 H23 . . . 120.00 no
C25 C24 H24 . . . 120.00 no
C23 C24 H24 . . . 120.00 no
C24 C25 H25 . . . 120.00 no
C26 C25 H25 . . . 120.00 no
C21 C26 H26 . . . 121.00 no
C25 C26 H26 . . . 121.00 no

loop_
_geom_bond_atom_site_label_1
_geom_bond_atom_site_label_2
_geom_bond_site_symmetry_1
_geom_bond_site_symmetry_2
_geom_bond_distance
_geom_bond_publ_flag
Cu1 Br1 . . 2.3387(5) y
Cu1 S1 . . 2.2263(8) y
Cu1 S2 . . 2.2129(8) y
S1 C1 . . 1.709(3) no
S2 C14 . . 1.705(2) no
O1 H1O . . 0.8300 no
O1 H2O . . 0.8000 no
N1 C1 . . 1.336(4) no
N1 C2 . . 1.424(3) no
N2 C1 . . 1.343(3) no
N2 C8 . . 1.418(3) no
N3 C15 . . 1.428(4) no
N3 C14 . . 1.332(3) no
N4 C14 . . 1.340(3) no
N4 C21 . . 1.435(3) no
N1 H1N . . 0.8600 no
N2 H2N . . 0.8600 no
N3 H3N . . 0.8600 no
N4 H4N . . 0.8600 no
C2 C3 . . 1.377(5) no
C2 C7 . . 1.384(5) no
C3 C4 . . 1.385(5) no
C4 C5 . . 1.371(6) no
C5 C6 . . 1.379(7) no
C6 C7 . . 1.377(5) no
C8 C13 . . 1.387(4) no
C8 C9 . . 1.386(4) no
C9 C10 . . 1.387(5) no
C10 C11 . . 1.372(5) no
C11 C12 . . 1.377(5) no
C12 C13 . . 1.380(5) no
C15 C16 . . 1.383(5) no
C15 C20 . . 1.380(5) no
C16 C17 . . 1.385(5) no
C17 C18 . . 1.387(7) no
C18 C19 . . 1.354(5) no
C19 C20 . . 1.394(5) no
C21 C22 . . 1.367(5) no
C21 C26 . . 1.381(5) no
C22 C23 . . 1.387(6) no
C23 C24 . . 1.368(7) no
C24 C25 . . 1.367(7) no
C25 C26 . . 1.382(6) no
C3 H3 . . 0.9300 no
C4 H4 . . 0.9300 no
C5 H5 . . 0.9300 no
C6 H6 . . 0.9300 no
C7 H7 . . 0.9300 no
C9 H9 . . 0.9300 no
C10 H10 . . 0.9300 no
C11 H11 . . 0.9300 no
C12 H12 . . 0.9300 no
C13 H13 . . 0.9300 no
C16 H16 . . 0.9300 no
C17 H17 . . 0.9300 no
C18 H18 . . 0.9300 no
C19 H19 . . 0.9300 no
C20 H20 . . 0.9300 no
C22 H22 . . 0.9300 no
C23 H23 . . 0.9300 no
C24 H24 . . 0.9300 no
C25 H25 . . 0.9300 no
C26 H26 . . 0.9300 no

loop_
_geom_hbond_atom_site_label_D
_geom_hbond_atom_site_label_H
_geom_hbond_atom_site_label_A
_geom_hbond_site_symmetry_A
_geom_hbond_distance_DH
_geom_hbond_distance_HA
_geom_hbond_distance_DA
_geom_hbond_angle_DHA
_geom_hbond_publ_flag
N1 H1N O1 2_566 0.86 2.35 3.046(4) 139 yes
O1 H1O S1 1_565 0.83 2.66 3.462(3) 163 yes
N2 H2N Br1 . 0.86 2.59 3.435(2) 169 yes
N3 H3N O1 2_665 0.86 2.16 2.957(3) 155 yes
N4 H4N Br1 . 0.86 2.72 3.573(2) 170 yes
C13 H13 N1 . 0.93 2.58 3.000(4) 108 yes
C13 H13 S2 2_656 0.93 2.86 3.523(3) 129 yes
O1 H2O CgD 2_665 0.80 2.78 3.306(3) 125 yes

loop_
_geom_torsion_atom_site_label_1
_geom_torsion_atom_site_label_2
_geom_torsion_atom_site_label_3
_geom_torsion_atom_site_label_4
_geom_torsion_site_symmetry_1
_geom_torsion_site_symmetry_2
_geom_torsion_site_symmetry_3
_geom_torsion_site_symmetry_4
_geom_torsion
_geom_torsion_publ_flag
Br1 Cu1 S1 C1 . . . . -7.29(13) no
S2 Cu1 S1 C1 . . . . 172.19(12) no
Br1 Cu1 S2 C14 . . . . -17.05(13) no
S1 Cu1 S2 C14 . . . . 163.48(12) no
Cu1 S1 C1 N1 . . . . 166.2(2) no
Cu1 S1 C1 N2 . . . . -11.3(3) no
Cu1 S2 C14 N3 . . . . 176.2(2) no
Cu1 S2 C14 N4 . . . . -4.0(3) no
C2 N1 C1 S1 . . . . 7.0(4) no
C2 N1 C1 N2 . . . . -175.5(3) no
C1 N1 C2 C3 . . . . -130.1(3) no
C1 N1 C2 C7 . . . . 53.2(4) no
C8 N2 C1 S1 . . . . -169.9(3) no
C8 N2 C1 N1 . . . . 12.6(5) no
C1 N2 C8 C9 . . . . -150.7(4) no
C1 N2 C8 C13 . . . . 33.2(5) no
C15 N3 C14 S2 . . . . -1.0(4) no
C15 N3 C14 N4 . . . . 179.1(3) no
C14 N3 C15 C16 . . . . 66.0(4) no
C14 N3 C15 C20 . . . . -114.4(4) no
C21 N4 C14 S2 . . . . -172.0(2) no
C21 N4 C14 N3 . . . . 7.9(5) no
C14 N4 C21 C22 . . . . 84.2(4) no
C14 N4 C21 C26 . . . . -95.1(4) no
N1 C2 C3 C4 . . . . -178.8(3) no
C7 C2 C3 C4 . . . . -2.0(5) no
N1 C2 C7 C6 . . . . 179.6(3) no
C3 C2 C7 C6 . . . . 3.0(5) no
C2 C3 C4 C5 . . . . -0.5(6) no
C3 C4 C5 C6 . . . . 2.0(7) no
C4 C5 C6 C7 . . . . -1.1(7) no
C5 C6 C7 C2 . . . . -1.4(6) no
N2 C8 C9 C10 . . . . -177.1(4) no
C13 C8 C9 C10 . . . . -1.0(6) no
N2 C8 C13 C12 . . . . 177.9(3) no
C9 C8 C13 C12 . . . . 2.0(6) no
C8 C9 C10 C11 . . . . -0.4(7) no
C9 C10 C11 C12 . . . . 0.7(7) no
C10 C11 C12 C13 . . . . 0.3(7) no
C11 C12 C13 C8 . . . . -1.6(6) no
N3 C15 C16 C17 . . . . -178.2(3) no
C20 C15 C16 C17 . . . . 2.2(5) no
N3 C15 C20 C19 . . . . 179.5(3) no
C16 C15 C20 C19 . . . . -0.9(5) no
C15 C16 C17 C18 . . . . -2.1(5) no
C16 C17 C18 C19 . . . . 0.6(6) no
C17 C18 C19 C20 . . . . 0.8(6) no
C18 C19 C20 C15 . . . . -0.7(5) no
N4 C21 C22 C23 . . . . 179.8(3) no
C26 C21 C22 C23 . . . . -1.0(5) no
N4 C21 C26 C25 . . . . -178.9(3) no
C22 C21 C26 C25 . . . . 1.8(5) no
C21 C22 C23 C24 . . . . -1.2(6) no
C22 C23 C24 C25 . . . . 2.5(7) no
C23 C24 C25 C26 . . . . -1.6(7) no
C24 C25 C26 C21 . . . . -0.5(6) no
